data_4106102
loop_
_publ_author_name
'Peng Ren'
'Oleg Vechorkin'
'Kim von Allmen'
'Rosario Scopelliti'
'Xile Hu'

_publ_section_title
;
 A Structure-Activity Study of Ni-Catalyzed Alkyl-Alkyl Kumada Coupling.
 Improved Catalysts for Coupling of Secondary Alkyl Halides
;
_journal_name_full 'Journal of the American Chemical Society'
_journal_page_first 7084
_journal_page_last 7095
_journal_paper_doi 10.1021/ja200270k
_journal_volume 133
_journal_year 2011
_chemical_formula_moiety 'C22 H26 Cl N3 Ni'
_chemical_formula_sum 'C22 H26 Cl N3 Ni'
_chemical_formula_weight 426.62
_chemical_name_systematic
; 
 ? 
;
_space_group_IT_number 14
_symmetry_cell_setting monoclinic
_symmetry_space_group_name_Hall '-P 2yn'
_symmetry_space_group_name_H-M 'P 1 21/n 1'
_atom_sites_solution_hydrogens geom
_atom_sites_solution_primary direct
_atom_sites_solution_secondary difmap
_audit_creation_method SHELXL-97
_cell_angle_alpha 90.00
_cell_angle_beta 92.802(15)
_cell_angle_gamma 90.00
_cell_formula_units_Z 8
_cell_length_a 11.049(3)
_cell_length_b 27.593(3)
_cell_length_c 13.867(3)
_cell_measurement_reflns_used 172
_cell_measurement_temperature 100(2)
_cell_measurement_theta_max 22
_cell_measurement_theta_min 3
_cell_volume 4222.6(15)
_computing_cell_refinement 'Dirax/lsq (Duisenberg & Schreurs, 1989-2000)'
_computing_data_collection 'Collect (Bruker AXS BV, 1997-2004)'
_computing_data_reduction 'EvalCCD (Duisenberg & Schreurs, 1990-2000)'
_computing_molecular_graphics 'Bruker SHELXTL'
_computing_publication_material 'Bruker SHELXTL'
_computing_structure_refinement 'SHELXL-97 (Sheldrick, 1997)'
_computing_structure_solution 'SHELXS-97 (Sheldrick, 1990)'
_diffrn_ambient_temperature 100(2)
_diffrn_measured_fraction_theta_full 0.981
_diffrn_measured_fraction_theta_max 0.981
_diffrn_measurement_device_type 'Bruker APEX II CCD'
_diffrn_measurement_method 'phi and omega scans'
_diffrn_radiation_monochromator graphite
_diffrn_radiation_source 'fine-focus sealed tube'
_diffrn_radiation_type MoK\a
_diffrn_radiation_wavelength 0.71073
_diffrn_reflns_av_R_equivalents 0.0834
_diffrn_reflns_av_sigmaI/netI 0.0623
_diffrn_reflns_limit_h_max 13
_diffrn_reflns_limit_h_min -13
_diffrn_reflns_limit_k_max 32
_diffrn_reflns_limit_k_min -32
_diffrn_reflns_limit_l_max 16
_diffrn_reflns_limit_l_min -16
_diffrn_reflns_number 32840
_diffrn_reflns_theta_full 25.03
_diffrn_reflns_theta_max 25.03
_diffrn_reflns_theta_min 3.03
_exptl_absorpt_coefficient_mu 1.056
_exptl_absorpt_correction_T_max 0.7454
_exptl_absorpt_correction_T_min 0.4576
_exptl_absorpt_correction_type multi-scan
_exptl_absorpt_process_details 'SADABS 2008, Bruker AXS, 2008'
_exptl_crystal_colour brown
_exptl_crystal_density_diffrn 1.342
_exptl_crystal_description prismatic
_exptl_crystal_F_000 1792
_exptl_crystal_size_max 0.56
_exptl_crystal_size_mid 0.52
_exptl_crystal_size_min 0.42
_refine_diff_density_max 0.842
_refine_diff_density_min -0.753
_refine_diff_density_rms 0.102
_refine_ls_extinction_method none
_refine_ls_goodness_of_fit_ref 1.170
_refine_ls_hydrogen_treatment constr
_refine_ls_matrix_type full
_refine_ls_number_parameters 488
_refine_ls_number_reflns 7321
_refine_ls_number_restraints 0
_refine_ls_restrained_S_all 1.170
_refine_ls_R_factor_all 0.0794
_refine_ls_R_factor_gt 0.0655
_refine_ls_shift/su_max 0.001
_refine_ls_shift/su_mean 0.000
_refine_ls_structure_factor_coef Fsqd
_refine_ls_weighting_details 'calc w=1/[\s^2^(Fo^2^)+(0.0475P)^2^+13.7104P] where P=(Fo^2^+2Fc^2^)/3'
_refine_ls_weighting_scheme calc
_refine_ls_wR_factor_gt 0.1600
_refine_ls_wR_factor_ref 0.1720
_reflns_number_gt 6176
_reflns_number_total 7321
_reflns_threshold_expression >2sigma(I)
_cod_data_source_file ja200270k_si_013.cif
_cod_data_source_block rp400242
_cod_original_sg_symbol_H-M 'P 21/n'
_cod_database_code 4106102

loop_
_symmetry_equiv_pos_as_xyz
'x, y, z'
'-x+1/2, y+1/2, -z+1/2'
'-x, -y, -z'
'x-1/2, -y-1/2, z-1/2'

loop_
_atom_site_label
_atom_site_type_symbol
_atom_site_fract_x
_atom_site_fract_y
_atom_site_fract_z
_atom_site_U_iso_or_equiv
_atom_site_adp_type
_atom_site_occupancy
_atom_site_symmetry_multiplicity
_atom_site_calc_flag
_atom_site_refinement_flags
Ni1 Ni 0.38116(6) 0.31198(2) 0.31964(4) 0.02842(18) Uani 1 1 d .
Cl1 Cl 0.36316(14) 0.39069(4) 0.28908(9) 0.0434(3) Uani 1 1 d .
N1 N 0.4004(4) 0.24525(14) 0.3450(3) 0.0307(9) Uani 1 1 d .
N2 N 0.3812(4) 0.32047(14) 0.4618(3) 0.0320(9) Uani 1 1 d .
N3 N 0.3674(4) 0.29999(14) 0.1837(3) 0.0369(10) Uani 1 1 d .
C1 C 0.3813(5) 0.20705(17) 0.2770(3) 0.0365(12) Uani 1 1 d .
C2 C 0.4752(7) 0.1918(2) 0.2201(5) 0.0616(19) Uani 1 1 d .
H2 H 0.5543 0.2049 0.2306 0.074 Uiso 1 1 calc R
C3 C 0.4513(9) 0.1563(2) 0.1456(5) 0.079(3) Uani 1 1 d .
H3 H 0.5137 0.1460 0.1055 0.095 Uiso 1 1 calc R
C4 C 0.3371(9) 0.1376(2) 0.1339(5) 0.075(2) Uani 1 1 d .
H4 H 0.3207 0.1149 0.0836 0.091 Uiso 1 1 calc R
C5 C 0.2457(8) 0.1502(2) 0.1911(4) 0.065(2) Uani 1 1 d .
H5 H 0.1687 0.1351 0.1826 0.078 Uiso 1 1 calc R
C6 C 0.2658(6) 0.18586(18) 0.2634(4) 0.0453(14) Uani 1 1 d .
C7 C 0.1635(6) 0.2007(2) 0.3252(5) 0.0580(16) Uani 1 1 d .
H7A H 0.0896 0.1833 0.3040 0.087 Uiso 1 1 calc R
H7B H 0.1499 0.2357 0.3189 0.087 Uiso 1 1 calc R
H7C H 0.1846 0.1928 0.3928 0.087 Uiso 1 1 calc R
C8 C 0.4078(4) 0.23358(16) 0.4419(3) 0.0297(10) Uani 1 1 d .
C9 C 0.4252(5) 0.18654(18) 0.4798(3) 0.0376(12) Uani 1 1 d .
H9 H 0.4308 0.1597 0.4374 0.045 Uiso 1 1 calc R
C10 C 0.4342(5) 0.17936(19) 0.5794(4) 0.0446(13) Uani 1 1 d .
H10 H 0.4467 0.1476 0.6041 0.053 Uiso 1 1 calc R
C11 C 0.4250(5) 0.2184(2) 0.6438(4) 0.0455(13) Uani 1 1 d .
H11 H 0.4304 0.2131 0.7115 0.055 Uiso 1 1 calc R
C12 C 0.4080(5) 0.2653(2) 0.6069(4) 0.0418(12) Uani 1 1 d .
H12 H 0.4019 0.2920 0.6495 0.050 Uiso 1 1 calc R
C13 C 0.4000(4) 0.27230(17) 0.5075(3) 0.0323(10) Uani 1 1 d .
C14 C 0.4783(6) 0.35447(19) 0.4984(4) 0.0459(13) Uani 1 1 d .
H14A H 0.4710 0.3597 0.5677 0.069 Uiso 1 1 calc R
H14B H 0.4697 0.3855 0.4643 0.069 Uiso 1 1 calc R
H14C H 0.5579 0.3405 0.4870 0.069 Uiso 1 1 calc R
C15 C 0.2587(6) 0.3399(2) 0.4866(4) 0.0495(14) Uani 1 1 d .
H15A H 0.1953 0.3173 0.4634 0.074 Uiso 1 1 calc R
H15B H 0.2455 0.3715 0.4557 0.074 Uiso 1 1 calc R
H15C H 0.2559 0.3435 0.5568 0.074 Uiso 1 1 calc R
C16 C 0.4612(5) 0.29886(18) 0.1253(4) 0.0428(13) Uani 1 1 d .
C17 C 0.4410(6) 0.28387(19) 0.0286(4) 0.0488(15) Uani 1 1 d .
H17 H 0.5070 0.2835 -0.0127 0.059 Uiso 1 1 calc R
C18 C 0.3297(7) 0.26989(19) -0.0071(4) 0.0529(16) Uani 1 1 d .
C19 C 0.2326(6) 0.27280(19) 0.0529(4) 0.0474(14) Uani 1 1 d .
H19 H 0.1531 0.2643 0.0297 0.057 Uiso 1 1 calc R
C20 C 0.2540(5) 0.28821(18) 0.1464(4) 0.0407(12) Uani 1 1 d .
H20 H 0.1874 0.2908 0.1869 0.049 Uiso 1 1 calc R
C21 C 0.5805(6) 0.3133(2) 0.1663(5) 0.0556(16) Uani 1 1 d .
H21A H 0.5800 0.3481 0.1809 0.083 Uiso 1 1 calc R
H21B H 0.6421 0.3066 0.1197 0.083 Uiso 1 1 calc R
H21C H 0.5991 0.2950 0.2258 0.083 Uiso 1 1 calc R
C22 C 0.3082(9) 0.2519(2) -0.1107(4) 0.079(2) Uani 1 1 d .
H22A H 0.3859 0.2430 -0.1370 0.119 Uiso 1 1 calc R
H22B H 0.2701 0.2776 -0.1503 0.119 Uiso 1 1 calc R
H22C H 0.2549 0.2235 -0.1112 0.119 Uiso 1 1 calc R
Ni2 Ni 0.29166(6) 0.44747(2) 0.81704(4) 0.03140(18) Uani 1 1 d .
Cl2 Cl 0.33641(16) 0.37128(5) 0.77972(10) 0.0557(4) Uani 1 1 d .
N4 N 0.2576(4) 0.51247(14) 0.8457(3) 0.0318(9) Uani 1 1 d .
N5 N 0.3169(4) 0.43797(13) 0.9578(3) 0.0298(8) Uani 1 1 d .
N6 N 0.2611(4) 0.45896(15) 0.6820(3) 0.0352(9) Uani 1 1 d .
C23 C 0.2005(5) 0.54800(16) 0.7827(3) 0.0333(11) Uani 1 1 d .
C24 C 0.2713(6) 0.5752(2) 0.7211(4) 0.0504(14) Uani 1 1 d .
H24 H 0.3566 0.5708 0.7219 0.060 Uiso 1 1 calc R
C25 C 0.2148(8) 0.6091(2) 0.6582(5) 0.067(2) Uani 1 1 d .
H25 H 0.2628 0.6274 0.6164 0.081 Uiso 1 1 calc R
C26 C 0.0937(7) 0.6163(2) 0.6559(4) 0.0607(19) Uani 1 1 d .
H26 H 0.0570 0.6391 0.6124 0.073 Uiso 1 1 calc R
C27 C 0.0240(6) 0.59038(19) 0.7168(4) 0.0477(14) Uani 1 1 d .
H27 H -0.0608 0.5962 0.7160 0.057 Uiso 1 1 calc R
C28 C 0.0749(5) 0.55554(18) 0.7805(3) 0.0376(11) Uani 1 1 d .
C29 C -0.0041(6) 0.5269(2) 0.8452(4) 0.0526(15) Uani 1 1 d .
H29A H 0.0144 0.5362 0.9126 0.079 Uiso 1 1 calc R
H29B H 0.0115 0.4923 0.8371 0.079 Uiso 1 1 calc R
H29C H -0.0895 0.5338 0.8281 0.079 Uiso 1 1 calc R
C30 C 0.2639(4) 0.52321(16) 0.9435(3) 0.0294(10) Uani 1 1 d .
C31 C 0.2412(5) 0.56904(17) 0.9842(3) 0.0351(11) Uani 1 1 d .
H31 H 0.2161 0.5955 0.9441 0.042 Uiso 1 1 calc R
C32 C 0.2559(5) 0.57511(18) 1.0838(4) 0.0390(12) Uani 1 1 d .
H32 H 0.2406 0.6060 1.1110 0.047 Uiso 1 1 calc R
C33 C 0.2922(5) 0.53727(19) 1.1445(3) 0.0399(12) Uani 1 1 d .
H33 H 0.3016 0.5422 1.2122 0.048 Uiso 1 1 calc R
C34 C 0.3148(5) 0.49181(17) 1.1047(3) 0.0350(11) Uani 1 1 d .
H34 H 0.3412 0.4657 1.1451 0.042 Uiso 1 1 calc R
C35 C 0.2984(4) 0.48516(16) 1.0058(3) 0.0306(10) Uani 1 1 d .
C36 C 0.2220(5) 0.40256(17) 0.9897(4) 0.0403(12) Uani 1 1 d .
H36A H 0.2337 0.3967 1.0592 0.060 Uiso 1 1 calc R
H36B H 0.2298 0.3719 0.9548 0.060 Uiso 1 1 calc R
H36C H 0.1411 0.4161 0.9757 0.060 Uiso 1 1 calc R
C37 C 0.4404(5) 0.41878(18) 0.9837(3) 0.0372(11) Uani 1 1 d .
H37A H 0.5014 0.4422 0.9643 0.056 Uiso 1 1 calc R
H37B H 0.4520 0.3880 0.9503 0.056 Uiso 1 1 calc R
H37C H 0.4490 0.4136 1.0537 0.056 Uiso 1 1 calc R
C38 C 0.3511(5) 0.4755(3) 0.6281(4) 0.0590(18) Uani 1 1 d .
C39 C 0.3253(6) 0.4874(3) 0.5304(4) 0.071(2) Uani 1 1 d .
H39 H 0.3880 0.5000 0.4932 0.085 Uiso 1 1 calc R
C40 C 0.2113(5) 0.48124(19) 0.4877(3) 0.0379(12) Uani 1 1 d .
C41 C 0.1222(5) 0.46244(16) 0.5442(3) 0.0344(11) Uani 1 1 d .
H41 H 0.0430 0.4564 0.5171 0.041 Uiso 1 1 calc R
C42 C 0.1507(4) 0.45257(16) 0.6415(3) 0.0315(10) Uani 1 1 d .
H42 H 0.0886 0.4408 0.6803 0.038 Uiso 1 1 calc R
C43 C 0.4756(6) 0.4795(4) 0.6748(5) 0.104(4) Uani 1 1 d .
H43A H 0.4698 0.4875 0.7433 0.156 Uiso 1 1 calc R
H43B H 0.5206 0.5050 0.6429 0.156 Uiso 1 1 calc R
H43C H 0.5180 0.4485 0.6689 0.156 Uiso 1 1 calc R
C44 C 0.1852(5) 0.4950(2) 0.3832(3) 0.0438(13) Uani 1 1 d .
H44A H 0.2079 0.5290 0.3735 0.066 Uiso 1 1 calc R
H44B H 0.0986 0.4909 0.3666 0.066 Uiso 1 1 calc R
H44C H 0.2323 0.4742 0.3417 0.066 Uiso 1 1 calc R

loop_
_atom_site_aniso_label
_atom_site_aniso_U_11
_atom_site_aniso_U_22
_atom_site_aniso_U_33
_atom_site_aniso_U_23
_atom_site_aniso_U_13
_atom_site_aniso_U_12
Ni1 0.0432(4) 0.0198(3) 0.0223(3) -0.0001(2) 0.0025(2) 0.0014(2)
Cl1 0.0733(9) 0.0213(6) 0.0358(6) 0.0015(5) 0.0035(6) 0.0063(6)
N1 0.049(2) 0.0241(19) 0.0190(18) -0.0002(15) -0.0011(16) -0.0034(17)
N2 0.041(2) 0.029(2) 0.0266(19) -0.0030(16) 0.0023(17) 0.0023(17)
N3 0.057(3) 0.023(2) 0.032(2) 0.0027(16) 0.009(2) 0.0018(18)
C1 0.064(3) 0.022(2) 0.023(2) -0.0003(18) 0.002(2) 0.002(2)
C2 0.102(5) 0.025(3) 0.061(4) 0.004(3) 0.034(4) 0.008(3)
C3 0.150(8) 0.035(3) 0.055(4) -0.004(3) 0.050(5) 0.008(4)
C4 0.157(8) 0.037(3) 0.033(3) 0.004(3) 0.015(4) -0.021(4)
C5 0.112(6) 0.038(3) 0.043(3) 0.014(3) -0.018(4) -0.015(3)
C6 0.070(4) 0.026(3) 0.038(3) 0.007(2) -0.016(3) -0.005(2)
C7 0.055(4) 0.046(3) 0.071(4) 0.015(3) -0.006(3) -0.002(3)
C8 0.039(3) 0.027(2) 0.023(2) 0.0004(18) 0.0003(19) -0.0045(19)
C9 0.056(3) 0.031(3) 0.025(2) 0.004(2) -0.006(2) -0.010(2)
C10 0.062(4) 0.033(3) 0.039(3) 0.012(2) -0.002(3) -0.013(2)
C11 0.060(4) 0.054(3) 0.022(2) 0.008(2) -0.001(2) -0.010(3)
C12 0.055(3) 0.045(3) 0.025(2) -0.001(2) 0.002(2) -0.004(2)
C13 0.038(3) 0.035(3) 0.024(2) 0.0035(19) 0.0002(19) -0.001(2)
C14 0.067(4) 0.035(3) 0.034(3) -0.003(2) -0.006(3) -0.007(3)
C15 0.062(4) 0.051(3) 0.036(3) -0.005(2) 0.008(3) 0.018(3)
C16 0.061(4) 0.026(3) 0.042(3) 0.004(2) 0.015(3) 0.000(2)
C17 0.083(4) 0.027(3) 0.038(3) 0.000(2) 0.014(3) 0.000(3)
C18 0.098(5) 0.027(3) 0.034(3) 0.005(2) 0.009(3) 0.004(3)
C19 0.076(4) 0.029(3) 0.036(3) 0.004(2) -0.012(3) -0.005(3)
C20 0.060(3) 0.029(3) 0.033(3) 0.000(2) 0.000(2) -0.006(2)
C21 0.067(4) 0.047(3) 0.054(4) 0.002(3) 0.019(3) 0.003(3)
C22 0.158(8) 0.046(4) 0.033(3) -0.003(3) 0.005(4) 0.003(4)
Ni2 0.0478(4) 0.0269(3) 0.0196(3) -0.0008(2) 0.0030(2) 0.0054(3)
Cl2 0.0930(12) 0.0387(7) 0.0349(7) -0.0117(6) -0.0017(7) 0.0262(7)
N4 0.049(2) 0.027(2) 0.0186(18) 0.0021(15) -0.0004(17) 0.0030(17)
N5 0.045(2) 0.0222(19) 0.0224(18) 0.0021(15) 0.0030(16) 0.0000(16)
N6 0.050(3) 0.034(2) 0.0217(19) -0.0010(16) 0.0026(18) 0.0039(19)
C23 0.054(3) 0.020(2) 0.025(2) 0.0017(18) -0.004(2) -0.003(2)
C24 0.066(4) 0.042(3) 0.041(3) 0.016(3) -0.007(3) -0.014(3)
C25 0.101(6) 0.048(4) 0.051(4) 0.028(3) -0.017(4) -0.022(4)
C26 0.103(6) 0.031(3) 0.044(3) 0.010(3) -0.034(4) -0.004(3)
C27 0.063(4) 0.036(3) 0.043(3) -0.014(2) -0.019(3) 0.014(3)
C28 0.055(3) 0.029(3) 0.029(2) -0.010(2) -0.003(2) 0.003(2)
C29 0.054(4) 0.061(4) 0.043(3) -0.004(3) 0.006(3) 0.005(3)
C30 0.039(3) 0.026(2) 0.023(2) -0.0008(18) 0.0010(19) 0.0014(19)
C31 0.049(3) 0.027(2) 0.029(2) -0.0002(19) -0.006(2) 0.004(2)
C32 0.052(3) 0.032(3) 0.033(3) -0.010(2) -0.003(2) 0.001(2)
C33 0.059(3) 0.040(3) 0.021(2) -0.002(2) 0.000(2) 0.000(2)
C34 0.052(3) 0.029(2) 0.024(2) 0.0056(19) 0.005(2) -0.001(2)
C35 0.043(3) 0.023(2) 0.026(2) 0.0006(18) 0.005(2) -0.0004(19)
C36 0.061(3) 0.023(2) 0.038(3) -0.001(2) 0.013(2) -0.007(2)
C37 0.052(3) 0.031(3) 0.029(2) 0.005(2) 0.004(2) 0.008(2)
C38 0.043(3) 0.108(6) 0.026(3) 0.006(3) 0.002(2) -0.002(3)
C39 0.053(4) 0.137(7) 0.024(3) 0.013(3) 0.008(3) 0.000(4)
C40 0.047(3) 0.044(3) 0.023(2) -0.003(2) 0.003(2) 0.010(2)
C41 0.051(3) 0.025(2) 0.027(2) -0.0054(19) -0.005(2) 0.004(2)
C42 0.040(3) 0.024(2) 0.030(2) -0.0011(19) 0.000(2) 0.0056(19)
C43 0.053(4) 0.226(12) 0.033(3) 0.035(5) -0.003(3) -0.030(6)
C44 0.060(4) 0.047(3) 0.024(2) -0.001(2) 0.000(2) 0.011(3)

loop_
_atom_type_symbol
_atom_type_description
_atom_type_scat_dispersion_real
_atom_type_scat_dispersion_imag
_atom_type_scat_source
C C 0.0033 0.0016 'International Tables Vol C Tables 4.2.6.8 and 6.1.1.4'
H H 0.0000 0.0000 'International Tables Vol C Tables 4.2.6.8 and 6.1.1.4'
N N 0.0061 0.0033 'International Tables Vol C Tables 4.2.6.8 and 6.1.1.4'
Cl Cl 0.1484 0.1585 'International Tables Vol C Tables 4.2.6.8 and 6.1.1.4'
Ni Ni 0.3393 1.1124 'International Tables Vol C Tables 4.2.6.8 and 6.1.1.4'

loop_
_geom_angle_atom_site_label_1
_geom_angle_atom_site_label_2
_geom_angle_atom_site_label_3
_geom_angle
N1 Ni1 N3 91.03(16)
N1 Ni1 N2 86.29(16)
N3 Ni1 N2 174.43(18)
N1 Ni1 Cl1 178.62(14)
N3 Ni1 Cl1 88.79(12)
N2 Ni1 Cl1 94.01(12)
C8 N1 C1 118.2(4)
C8 N1 Ni1 114.2(3)
C1 N1 Ni1 126.0(3)
C13 N2 C14 109.5(4)
C13 N2 C15 109.2(4)
C14 N2 C15 109.6(4)
C13 N2 Ni1 108.2(3)
C14 N2 Ni1 112.1(3)
C15 N2 Ni1 108.1(3)
C16 N3 C20 118.9(5)
C16 N3 Ni1 124.8(4)
C20 N3 Ni1 116.1(3)
C2 C1 C6 119.5(5)
C2 C1 N1 120.4(5)
C6 C1 N1 120.1(5)
C1 C2 C3 119.7(7)
C1 C2 H2 120.2
C3 C2 H2 120.2
C4 C3 C2 118.5(7)
C4 C3 H3 120.7
C2 C3 H3 120.7
C5 C4 C3 122.9(6)
C5 C4 H4 118.5
C3 C4 H4 118.5
C4 C5 C6 119.8(7)
C4 C5 H5 120.1
C6 C5 H5 120.1
C1 C6 C5 119.6(6)
C1 C6 C7 120.7(5)
C5 C6 C7 119.7(6)
C6 C7 H7A 109.5
C6 C7 H7B 109.5
H7A C7 H7B 109.5
C6 C7 H7C 109.5
H7A C7 H7C 109.5
H7B C7 H7C 109.5
N1 C8 C13 116.7(4)
N1 C8 C9 125.3(4)
C13 C8 C9 118.0(4)
C10 C9 C8 120.1(5)
C10 C9 H9 119.9
C8 C9 H9 119.9
C9 C10 C11 121.1(5)
C9 C10 H10 119.5
C11 C10 H10 119.5
C12 C11 C10 119.3(5)
C12 C11 H11 120.4
C10 C11 H11 120.4
C13 C12 C11 119.5(5)
C13 C12 H12 120.3
C11 C12 H12 120.3
C12 C13 C8 122.1(4)
C12 C13 N2 123.4(4)
C8 C13 N2 114.5(4)
N2 C14 H14A 109.5
N2 C14 H14B 109.5
H14A C14 H14B 109.5
N2 C14 H14C 109.5
H14A C14 H14C 109.5
H14B C14 H14C 109.5
N2 C15 H15A 109.5
N2 C15 H15B 109.5
H15A C15 H15B 109.5
N2 C15 H15C 109.5
H15A C15 H15C 109.5
H15B C15 H15C 109.5
N3 C16 C17 119.2(6)
N3 C16 C21 117.7(5)
C17 C16 C21 123.1(5)
C18 C17 C16 121.9(6)
C18 C17 H17 119.1
C16 C17 H17 119.1
C17 C18 C19 118.4(5)
C17 C18 C22 122.1(6)
C19 C18 C22 119.5(7)
C20 C19 C18 118.7(6)
C20 C19 H19 120.6
C18 C19 H19 120.6
N3 C20 C19 122.8(5)
N3 C20 H20 118.6
C19 C20 H20 118.6
C16 C21 H21A 109.5
C16 C21 H21B 109.5
H21A C21 H21B 109.5
C16 C21 H21C 109.5
H21A C21 H21C 109.5
H21B C21 H21C 109.5
C18 C22 H22A 109.5
C18 C22 H22B 109.5
H22A C22 H22B 109.5
C18 C22 H22C 109.5
H22A C22 H22C 109.5
H22B C22 H22C 109.5
N4 Ni2 N6 91.24(16)
N4 Ni2 N5 86.41(15)
N6 Ni2 N5 177.17(17)
N4 Ni2 Cl2 178.14(13)
N6 Ni2 Cl2 87.68(13)
N5 Ni2 Cl2 94.71(11)
C30 N4 C23 116.6(4)
C30 N4 Ni2 114.2(3)
C23 N4 Ni2 127.5(3)
C35 N5 C37 110.4(4)
C35 N5 C36 108.9(4)
C37 N5 C36 109.8(4)
C35 N5 Ni2 108.1(3)
C37 N5 Ni2 111.6(3)
C36 N5 Ni2 107.9(3)
C42 N6 C38 119.7(4)
C42 N6 Ni2 120.4(3)
C38 N6 Ni2 119.8(4)
C28 C23 C24 119.2(5)
C28 C23 N4 121.3(4)
C24 C23 N4 119.5(5)
C25 C24 C23 119.3(6)
C25 C24 H24 120.3
C23 C24 H24 120.3
C26 C25 C24 121.5(6)
C26 C25 H25 119.3
C24 C25 H25 119.3
C25 C26 C27 119.6(5)
C25 C26 H26 120.2
C27 C26 H26 120.2
C26 C27 C28 121.6(6)
C26 C27 H27 119.2
C28 C27 H27 119.2
C23 C28 C27 118.7(5)
C23 C28 C29 120.7(5)
C27 C28 C29 120.5(5)
C28 C29 H29A 109.5
C28 C29 H29B 109.5
H29A C29 H29B 109.5
C28 C29 H29C 109.5
H29A C29 H29C 109.5
H29B C29 H29C 109.5
N4 C30 C35 116.2(4)
N4 C30 C31 125.5(4)
C35 C30 C31 118.3(4)
C32 C31 C30 119.3(4)
C32 C31 H31 120.3
C30 C31 H31 120.3
C33 C32 C31 121.8(5)
C33 C32 H32 119.1
C31 C32 H32 119.1
C32 C33 C34 119.3(4)
C32 C33 H33 120.4
C34 C33 H33 120.4
C35 C34 C33 119.4(4)
C35 C34 H34 120.3
C33 C34 H34 120.3
C34 C35 C30 121.9(4)
C34 C35 N5 123.1(4)
C30 C35 N5 115.0(4)
N5 C36 H36A 109.5
N5 C36 H36B 109.5
H36A C36 H36B 109.5
N5 C36 H36C 109.5
H36A C36 H36C 109.5
H36B C36 H36C 109.5
N5 C37 H37A 109.5
N5 C37 H37B 109.5
H37A C37 H37B 109.5
N5 C37 H37C 109.5
H37A C37 H37C 109.5
H37B C37 H37C 109.5
N6 C38 C39 119.3(5)
N6 C38 C43 118.1(5)
C39 C38 C43 122.5(6)
C40 C39 C38 121.5(6)
C40 C39 H39 119.2
C38 C39 H39 119.2
C39 C40 C41 117.6(5)
C39 C40 C44 120.6(5)
C41 C40 C44 121.8(5)
C40 C41 C42 119.0(5)
C40 C41 H41 120.5
C42 C41 H41 120.5
N6 C42 C41 122.8(5)
N6 C42 H42 118.6
C41 C42 H42 118.6
C38 C43 H43A 109.5
C38 C43 H43B 109.5
H43A C43 H43B 109.5
C38 C43 H43C 109.5
H43A C43 H43C 109.5
H43B C43 H43C 109.5
C40 C44 H44A 109.5
C40 C44 H44B 109.5
H44A C44 H44B 109.5
C40 C44 H44C 109.5
H44A C44 H44C 109.5
H44B C44 H44C 109.5

loop_
_geom_bond_atom_site_label_1
_geom_bond_atom_site_label_2
_geom_bond_distance
Ni1 N1 1.885(4)
Ni1 N3 1.913(4)
Ni1 N2 1.985(4)
Ni1 Cl1 2.2198(13)
N1 C8 1.380(6)
N1 C1 1.423(6)
N2 C13 1.483(6)
N2 C14 1.495(7)
N2 C15 1.510(7)
N3 C16 1.346(7)
N3 C20 1.372(7)
C1 C2 1.398(8)
C1 C6 1.408(8)
C2 C3 1.440(9)
C2 H2 0.9500
C3 C4 1.365(12)
C3 H3 0.9500
C4 C5 1.359(11)
C4 H4 0.9500
C5 C6 1.414(8)
C5 H5 0.9500
C6 C7 1.508(9)
C7 H7A 0.9800
C7 H7B 0.9800
C7 H7C 0.9800
C8 C13 1.409(6)
C8 C9 1.410(7)
C9 C10 1.393(7)
C9 H9 0.9500
C10 C11 1.406(8)
C10 H10 0.9500
C11 C12 1.399(8)
C11 H11 0.9500
C12 C13 1.390(7)
C12 H12 0.9500
C14 H14A 0.9800
C14 H14B 0.9800
C14 H14C 0.9800
C15 H15A 0.9800
C15 H15B 0.9800
C15 H15C 0.9800
C16 C17 1.411(8)
C16 C21 1.465(9)
C17 C18 1.359(9)
C17 H17 0.9500
C18 C19 1.392(9)
C18 C22 1.527(8)
C19 C20 1.373(7)
C19 H19 0.9500
C20 H20 0.9500
C21 H21A 0.9800
C21 H21B 0.9800
C21 H21C 0.9800
C22 H22A 0.9800
C22 H22B 0.9800
C22 H22C 0.9800
Ni2 N4 1.879(4)
Ni2 N6 1.913(4)
Ni2 N5 1.976(4)
Ni2 Cl2 2.2265(14)
N4 C30 1.386(6)
N4 C23 1.439(6)
N5 C35 1.480(6)
N5 C37 1.491(6)
N5 C36 1.515(6)
N6 C42 1.330(6)
N6 C38 1.351(7)
C23 C28 1.402(8)
C23 C24 1.405(7)
C24 C25 1.403(8)
C24 H24 0.9500
C25 C26 1.352(10)
C25 H25 0.9500
C26 C27 1.371(9)
C26 H26 0.9500
C27 C28 1.404(7)
C27 H27 0.9500
C28 C29 1.505(8)
C29 H29A 0.9800
C29 H29B 0.9800
C29 H29C 0.9800
C30 C35 1.400(6)
C30 C31 1.413(6)
C31 C32 1.393(7)
C31 H31 0.9500
C32 C33 1.387(7)
C32 H32 0.9500
C33 C34 1.397(7)
C33 H33 0.9500
C34 C35 1.388(6)
C34 H34 0.9500
C36 H36A 0.9800
C36 H36B 0.9800
C36 H36C 0.9800
C37 H37A 0.9800
C37 H37B 0.9800
C37 H37C 0.9800
C38 C39 1.410(8)
C38 C43 1.496(9)
C39 C40 1.375(8)
C39 H39 0.9500
C40 C41 1.389(7)
C40 C44 1.513(7)
C41 C42 1.397(6)
C41 H41 0.9500
C42 H42 0.9500
C43 H43A 0.9800
C43 H43B 0.9800
C43 H43C 0.9800
C44 H44A 0.9800
C44 H44B 0.9800
C44 H44C 0.9800

loop_
_geom_torsion_atom_site_label_1
_geom_torsion_atom_site_label_2
_geom_torsion_atom_site_label_3
_geom_torsion_atom_site_label_4
_geom_torsion
N3 Ni1 N1 C8 -176.3(4)
N2 Ni1 N1 C8 -1.2(3)
N3 Ni1 N1 C1 -11.1(4)
N2 Ni1 N1 C1 164.1(4)
N1 Ni1 N2 C13 2.0(3)
Cl1 Ni1 N2 C13 -176.7(3)
N1 Ni1 N2 C14 122.8(4)
Cl1 Ni1 N2 C14 -55.8(3)
N1 Ni1 N2 C15 -116.2(4)
Cl1 Ni1 N2 C15 65.1(3)
N1 Ni1 N3 C16 -89.7(4)
Cl1 Ni1 N3 C16 88.9(4)
N1 Ni1 N3 C20 85.1(4)
Cl1 Ni1 N3 C20 -96.2(3)
C8 N1 C1 C2 -107.6(6)
Ni1 N1 C1 C2 87.6(6)
C8 N1 C1 C6 75.4(6)
Ni1 N1 C1 C6 -89.4(5)
C6 C1 C2 C3 2.7(8)
N1 C1 C2 C3 -174.3(5)
C1 C2 C3 C4 -1.3(9)
C2 C3 C4 C5 -1.8(11)
C3 C4 C5 C6 3.3(10)
C2 C1 C6 C5 -1.3(7)
N1 C1 C6 C5 175.8(5)
C2 C1 C6 C7 178.6(5)
N1 C1 C6 C7 -4.4(7)
C4 C5 C6 C1 -1.7(8)
C4 C5 C6 C7 178.5(6)
C1 N1 C8 C13 -166.5(4)
Ni1 N1 C8 C13 0.0(6)
C1 N1 C8 C9 15.1(7)
Ni1 N1 C8 C9 -178.4(4)
N1 C8 C9 C10 178.4(5)
C13 C8 C9 C10 0.0(8)
C8 C9 C10 C11 0.6(8)
C9 C10 C11 C12 -0.7(9)
C10 C11 C12 C13 0.2(8)
C11 C12 C13 C8 0.4(8)
C11 C12 C13 N2 179.6(5)
N1 C8 C13 C12 -179.0(5)
C9 C8 C13 C12 -0.5(7)
N1 C8 C13 N2 1.7(6)
C9 C8 C13 N2 -179.8(4)
C14 N2 C13 C12 55.8(6)
C15 N2 C13 C12 -64.2(6)
Ni1 N2 C13 C12 178.3(4)
C14 N2 C13 C8 -124.9(5)
C15 N2 C13 C8 115.0(5)
Ni1 N2 C13 C8 -2.4(5)
C20 N3 C16 C17 -2.4(7)
Ni1 N3 C16 C17 172.4(4)
C20 N3 C16 C21 177.8(5)
Ni1 N3 C16 C21 -7.5(6)
N3 C16 C17 C18 -0.9(8)
C21 C16 C17 C18 179.0(5)
C16 C17 C18 C19 3.1(8)
C16 C17 C18 C22 -177.7(5)
C17 C18 C19 C20 -2.0(8)
C22 C18 C19 C20 178.8(5)
C16 N3 C20 C19 3.5(7)
Ni1 N3 C20 C19 -171.7(4)
C18 C19 C20 N3 -1.3(8)
N6 Ni2 N4 C30 177.9(4)
N5 Ni2 N4 C30 -0.5(3)
N6 Ni2 N4 C23 13.4(4)
N5 Ni2 N4 C23 -165.0(4)
N4 Ni2 N5 C35 -1.1(3)
Cl2 Ni2 N5 C35 177.5(3)
N4 Ni2 N5 C37 -122.7(3)
Cl2 Ni2 N5 C37 55.8(3)
N4 Ni2 N5 C36 116.5(3)
Cl2 Ni2 N5 C36 -64.9(3)
N4 Ni2 N6 C42 -91.1(4)
Cl2 Ni2 N6 C42 90.5(4)
N4 Ni2 N6 C38 86.4(5)
Cl2 Ni2 N6 C38 -92.1(5)
C30 N4 C23 C28 -71.7(6)
Ni2 N4 C23 C28 92.5(5)
C30 N4 C23 C24 109.3(5)
Ni2 N4 C23 C24 -86.5(6)
C28 C23 C24 C25 -0.4(8)
N4 C23 C24 C25 178.6(5)
C23 C24 C25 C26 0.2(10)
C24 C25 C26 C27 0.7(10)
C25 C26 C27 C28 -1.5(9)
C24 C23 C28 C27 -0.4(7)
N4 C23 C28 C27 -179.4(4)
C24 C23 C28 C29 179.8(5)
N4 C23 C28 C29 0.8(7)
C26 C27 C28 C23 1.4(7)
C26 C27 C28 C29 -178.8(5)
C23 N4 C30 C35 168.4(4)
Ni2 N4 C30 C35 2.2(6)
C23 N4 C30 C31 -13.0(7)
Ni2 N4 C30 C31 -179.3(4)
N4 C30 C31 C32 -177.3(5)
C35 C30 C31 C32 1.2(7)
C30 C31 C32 C33 -0.1(8)
C31 C32 C33 C34 0.1(8)
C32 C33 C34 C35 -1.2(8)
C33 C34 C35 C30 2.4(8)
C33 C34 C35 N5 -178.3(5)
N4 C30 C35 C34 176.3(5)
C31 C30 C35 C34 -2.4(7)
N4 C30 C35 N5 -3.1(6)
C31 C30 C35 N5 178.2(4)
C37 N5 C35 C34 -54.5(6)
C36 N5 C35 C34 66.1(6)
Ni2 N5 C35 C34 -176.9(4)
C37 N5 C35 C30 124.9(4)
C36 N5 C35 C30 -114.5(5)
Ni2 N5 C35 C30 2.5(5)
C42 N6 C38 C39 2.4(10)
Ni2 N6 C38 C39 -175.1(6)
C42 N6 C38 C43 -176.5(7)
Ni2 N6 C38 C43 6.0(9)
N6 C38 C39 C40 -2.0(12)
C43 C38 C39 C40 176.8(8)
C38 C39 C40 C41 -0.4(11)
C38 C39 C40 C44 179.0(6)
C39 C40 C41 C42 2.5(8)
C44 C40 C41 C42 -177.0(4)
C38 N6 C42 C41 -0.3(8)
Ni2 N6 C42 C41 177.1(3)
C40 C41 C42 N6 -2.2(7)
